data_1558356
loop_
_publ_author_name
'Dick, Benjamin L.'
'Patel, Ashay'
'Cohen, Seth M.'

_publ_section_title
;
 Effect of Heterocycle Content on Metal Binding Isostere Coordination
;
_journal_name_full 'Chemical Science'
_journal_paper_doi 10.1039/D0SC02717K
_journal_year 2020
_chemical_formula_moiety 'C38 H34 B N9 O2 Zn, 2(C6 H6)'
_chemical_formula_sum 'C50 H46 B N9 O2 Zn'
_chemical_formula_weight 881.14
_space_group_crystal_system triclinic
_space_group_IT_number 2
_space_group_name_Hall '-P 1'
_space_group_name_H-M_alt 'P -1'
_atom_sites_solution_hydrogens geom
_atom_sites_solution_primary dual
_audit_creation_date 2020-04-28
_audit_creation_method
;
Olex2 1.2
(compiled 2018.05.29 svn.r3508 for OlexSys, GUI svn.r5506)
;
_audit_update_record
;
2020-04-29 deposited with the CCDC.	2020-06-17 downloaded from the CCDC.
;
_cell_angle_alpha 65.558(5)
_cell_angle_beta 87.822(5)
_cell_angle_gamma 87.374(8)
_cell_formula_units_Z 2
_cell_length_a 11.902(2)
_cell_length_b 13.512(3)
_cell_length_c 15.071(2)
_cell_measurement_reflns_used 422
_cell_measurement_temperature 100(2)
_cell_measurement_theta_max 22.19
_cell_measurement_theta_min 2.74
_cell_volume 2203.7(7)
_computing_cell_refinement 'SAINT v8.34A (Bruker, 2013)'
_computing_data_collection 'APEX2 v2014.11-0 (Bruker, 2014)'
_computing_data_reduction 'SAINT v8.34A (Bruker, 2013)'
_computing_molecular_graphics 'Olex2 (Dolomanov et al., 2009)'
_computing_publication_material 'Olex2 (Dolomanov et al., 2009)'
_computing_structure_refinement 'XL (Sheldrick, 2008)'
_computing_structure_solution 'ShelXT (Sheldrick, 2015)'
_diffrn_ambient_temperature 100.0
_diffrn_detector 'Bruker APEX-II CCD'
_diffrn_detector_area_resol_mean 7.9
_diffrn_detector_type 'CCD Area Detector'
_diffrn_measured_fraction_theta_full 0.998
_diffrn_measured_fraction_theta_max 0.996
_diffrn_measurement_device 'Kappa Four-Circle Diffractometer'
_diffrn_measurement_device_type 'Bruker X8 APEX II'
_diffrn_measurement_method '\w and \f scans'
_diffrn_radiation_monochromator 'Double Bounce Multilayer Mirrors'
_diffrn_radiation_probe x-ray
_diffrn_radiation_type MoK\a
_diffrn_radiation_wavelength 0.71073
_diffrn_radiation_xray_symbol K-L~3~
_diffrn_reflns_av_R_equivalents 0.0610
_diffrn_reflns_av_unetI/netI 0.0563
_diffrn_reflns_Laue_measured_fraction_full 0.998
_diffrn_reflns_Laue_measured_fraction_max 0.996
_diffrn_reflns_limit_h_max 14
_diffrn_reflns_limit_h_min -11
_diffrn_reflns_limit_k_max 16
_diffrn_reflns_limit_k_min -16
_diffrn_reflns_limit_l_max 18
_diffrn_reflns_limit_l_min -18
_diffrn_reflns_number 43680
_diffrn_reflns_point_group_measured_fraction_full 0.998
_diffrn_reflns_point_group_measured_fraction_max 0.996
_diffrn_reflns_theta_full 25.242
_diffrn_reflns_theta_max 25.747
_diffrn_reflns_theta_min 1.708
_diffrn_source 'sealed tube'
_diffrn_source_type 'Bruker TXS'
_diffrn_standards_number 0
_exptl_absorpt_coefficient_mu 0.609
_exptl_absorpt_correction_T_max 0.4903
_exptl_absorpt_correction_T_min 0.4645
_exptl_absorpt_correction_type multi-scan
_exptl_absorpt_process_details
'SADABS-2016/2 (Bruker,2016/2) was used for absorption correction. wR2(int) was 0.0586 before and 0.0537 after correction. The Ratio of minimum to maximum transmission is 0.9474. The \l/2 correction factor is 0.00150.'
_exptl_crystal_colour colourless
_exptl_crystal_colour_primary colourless
_exptl_crystal_density_diffrn 1.328
_exptl_crystal_description rod
_exptl_crystal_F_000 920
_exptl_crystal_recrystallization_method 'Re-crystallisation from solvent: benzene/pentane'
_exptl_crystal_size_max 0.5
_exptl_crystal_size_mid 0.2
_exptl_crystal_size_min 0.2
_refine_diff_density_max 0.619
_refine_diff_density_min -0.523
_refine_diff_density_rms 0.066
_refine_ls_extinction_method none
_refine_ls_goodness_of_fit_ref 1.033
_refine_ls_hydrogen_treatment constr
_refine_ls_matrix_type full
_refine_ls_number_parameters 572
_refine_ls_number_reflns 8391
_refine_ls_number_restraints 0
_refine_ls_restrained_S_all 1.033
_refine_ls_R_factor_all 0.0622
_refine_ls_R_factor_gt 0.0404
_refine_ls_shift/su_max 0.002
_refine_ls_shift/su_mean 0.000
_refine_ls_structure_factor_coef Fsqd
_refine_ls_weighting_details 'w=1/[\s^2^(Fo^2^)+(0.0336P)^2^+1.5873P] where P=(Fo^2^+2Fc^2^)/3'
_refine_ls_weighting_scheme calc
_refine_ls_wR_factor_gt 0.0839
_refine_ls_wR_factor_ref 0.0926
_reflns_Friedel_coverage 0.000
_reflns_number_gt 6503
_reflns_number_total 8391
_reflns_threshold_expression 'I > 2\s(I)'
_cod_data_source_file d0sc02717k2.cif
_cod_data_source_block Tp_MePh_Zn_2b
_cod_depositor_comments
;
The following automatic conversions were performed:

data item '_diffrn_radiation_probe' value 'X-ray' was changed to
'x-ray' in accordance with the
/home/data/users/saulius/crontab/automatic-downloads/rss-feeds/RSC/lib/dictionaries/cif_core.dic
dictionary named 'cif_core.dic' version 2.4.2 last updated on
2011-04-26.

Automatic conversion script
Id: cif_fix_values 7556 2019-12-06 15:28:31Z antanas 
;
_cod_original_cell_volume 2203.5(7)
_cod_database_code 1558356
_shelx_shelxl_version_number 2014/7
_shelx_space_group_comment
;
The symmetry employed for this shelxl refinement is uniquely defined
by the following loop, which should always be used as a source of
symmetry information in preference to the above space-group names.
They are only intended as comments.
;
_shelx_estimated_absorpt_t_max 0.888
_shelx_estimated_absorpt_t_min 0.750
_olex2_refinement_description
;
1. Fixed Uiso
 At 1.2 times of:
  All B(H) groups, All C(H) groups, All N(H) groups
 At 1.5 times of:
  All C(H,H,H) groups, All O(H) groups
2.a Ternary CH refined with riding coordinates:
 B1(H1)
2.b Aromatic/amide H refined with riding coordinates:
 N8(H8), C34(H34), C26(H26), C50(H50), C10(H10), C37(H37), C27(H27), C28(H28),
 C13(H13), C9(H9), C47(H47), C17(H17), C18(H18), C49(H49), C6(H6), C36(H36),
 C3(H3), C30(H30), C23(H23), C35(H35), C48(H48), C19(H19), C42(H42), C46(H46),
 C8(H8A), C40(H40), C7(H7), C29(H29), C39(H39), C16(H16), C41(H41), C20(H20),
 C44(H44), C45(H45), C43(H43)
2.c Idealised Me refined as rotating group:
 C1(H1A,H1B,H1C), C11(H11A,H11B,H11C), C21(H21A,H21B,H21C)
2.d Idealised tetrahedral OH refined as rotating group:
 O2(H2)
;
_olex2_submission_special_instructions 'No special instructions were received'

loop_
_space_group_symop_operation_xyz
'x, y, z'
'-x, -y, -z'

loop_
_atom_site_label
_atom_site_type_symbol
_atom_site_fract_x
_atom_site_fract_y
_atom_site_fract_z
_atom_site_U_iso_or_equiv
_atom_site_adp_type
_atom_site_occupancy
_atom_site_site_symmetry_order
_atom_site_calc_flag
_atom_site_refinement_flags_posn
_atom_site_refinement_flags_adp
_atom_site_refinement_flags_occupancy
_atom_site_disorder_assembly
_atom_site_disorder_group
Zn1 Zn 0.21700(2) 0.54624(2) 0.68225(2) 0.01328(9) Uani 1 1 d . . . . .
O1 O 0.12503(13) 0.43499(13) 0.78806(11) 0.0178(4) Uani 1 1 d . . . . .
O2 O -0.01059(16) 0.31383(15) 0.91842(14) 0.0324(5) Uani 1 1 d . . . . .
H2 H 0.0206 0.3106 0.8687 0.049 Uiso 1 1 calc GR . . . .
N6 N 0.37859(15) 0.57203(15) 0.62870(13) 0.0137(4) Uani 1 1 d . . . . .
N7 N 0.23014(15) 0.59995(15) 0.79532(14) 0.0143(4) Uani 1 1 d . . . . .
N5 N 0.38785(15) 0.61793(15) 0.52873(13) 0.0133(4) Uani 1 1 d . . . . .
N3 N 0.20944(15) 0.73329(15) 0.49824(13) 0.0125(4) Uani 1 1 d . . . . .
N2 N 0.19517(15) 0.47542(15) 0.58003(13) 0.0137(4) Uani 1 1 d . . . . .
N8 N 0.13559(16) 0.60180(16) 0.92509(14) 0.0162(4) Uani 1 1 d . . . . .
H8 H 0.0893 0.5814 0.9760 0.019 Uiso 1 1 calc R . . . .
N4 N 0.14763(15) 0.69298(15) 0.58398(13) 0.0137(4) Uani 1 1 d . . . . .
N1 N 0.21050(15) 0.55244(15) 0.48649(13) 0.0137(4) Uani 1 1 d . . . . .
C32 C 0.15403(18) 0.55222(19) 0.86401(17) 0.0151(5) Uani 1 1 d . . . . .
C31 C 0.09975(19) 0.45770(19) 0.86263(17) 0.0157(5) Uani 1 1 d . . . . .
N9 N 0.03140(17) 0.40313(16) 0.93277(15) 0.0213(5) Uani 1 1 d . . . . .
C34 C 0.3413(2) 0.7674(2) 0.76065(18) 0.0210(6) Uani 1 1 d . . . . .
H34 H 0.3823 0.7665 0.7056 0.025 Uiso 1 1 calc R . . . .
C26 C 0.4366(2) 0.4189(2) 0.82997(18) 0.0203(6) Uani 1 1 d . . . . .
H26 H 0.3751 0.3974 0.8044 0.024 Uiso 1 1 calc R . . . .
C38 C 0.20381(19) 0.69115(19) 0.89211(17) 0.0159(5) Uani 1 1 d . . . . .
C50 C 0.4067(4) 1.0147(5) 1.1045(3) 0.0839(15) Uani 1 1 d . . . . .
H50 H 0.4614 1.0649 1.1021 0.101 Uiso 1 1 calc R . . . .
C25 C 0.50468(19) 0.50148(19) 0.76792(17) 0.0160(5) Uani 1 1 d . . . . .
C10 C 0.18912(19) 0.25063(19) 0.73775(17) 0.0173(5) Uani 1 1 d . . . . .
H10 H 0.2483 0.2935 0.7414 0.021 Uiso 1 1 calc R . . . .
C5 C 0.12043(18) 0.29047(19) 0.65687(17) 0.0155(5) Uani 1 1 d . . . . .
C37 C 0.2183(2) 0.7714(2) 0.92493(18) 0.0209(6) Uani 1 1 d . . . . .
H37 H 0.1770 0.7728 0.9796 0.025 Uiso 1 1 calc R . . . .
C27 C 0.4579(2) 0.3677(2) 0.92898(19) 0.0247(6) Uani 1 1 d . . . . .
H27 H 0.4101 0.3124 0.9709 0.030 Uiso 1 1 calc R . . . .
C28 C 0.5481(2) 0.3968(2) 0.96686(19) 0.0273(6) Uani 1 1 d . . . . .
H28 H 0.5627 0.3614 1.0346 0.033 Uiso 1 1 calc R . . . .
C4 C 0.14152(18) 0.39377(18) 0.57288(17) 0.0136(5) Uani 1 1 d . . . . .
C13 C 0.12797(19) 0.87479(19) 0.51473(17) 0.0164(5) Uani 1 1 d . . . . .
H13 H 0.1045 0.9471 0.5035 0.020 Uiso 1 1 calc R . . . .
C9 C 0.1726(2) 0.1497(2) 0.81278(18) 0.0221(6) Uani 1 1 d . . . . .
H9 H 0.2204 0.1238 0.8674 0.027 Uiso 1 1 calc R . . . .
C47 C 0.2463(5) 0.8734(4) 1.1153(3) 0.0723(14) Uani 1 1 d . . . . .
H47 H 0.1881 0.8251 1.1212 0.087 Uiso 1 1 calc R . . . .
C17 C -0.1098(2) 0.6566(2) 0.80271(18) 0.0212(6) Uani 1 1 d . . . . .
H17 H -0.1498 0.5913 0.8339 0.025 Uiso 1 1 calc R . . . .
C18 C -0.1225(2) 0.7378(2) 0.83606(18) 0.0237(6) Uani 1 1 d . . . . .
H18 H -0.1711 0.7284 0.8902 0.028 Uiso 1 1 calc R . . . .
C33 C 0.26360(19) 0.68830(19) 0.81097(17) 0.0160(5) Uani 1 1 d . . . . .
C49 C 0.3000(4) 1.0485(3) 1.0790(2) 0.0532(10) Uani 1 1 d . . . . .
H49 H 0.2798 1.1237 1.0562 0.064 Uiso 1 1 calc R . . . .
C6 C 0.0341(2) 0.2255(2) 0.65370(19) 0.0205(6) Uani 1 1 d . . . . .
H6 H -0.0140 0.2512 0.5993 0.025 Uiso 1 1 calc R . . . .
C36 C 0.2955(2) 0.8492(2) 0.87422(19) 0.0245(6) Uani 1 1 d . . . . .
H36 H 0.3075 0.9057 0.8945 0.029 Uiso 1 1 calc R . . . .
C14 C 0.09734(18) 0.77946(19) 0.59362(17) 0.0145(5) Uani 1 1 d . . . . .
C3 C 0.12007(19) 0.41973(19) 0.47533(17) 0.0169(5) Uani 1 1 d . . . . .
H3 H 0.0821 0.3767 0.4503 0.020 Uiso 1 1 calc R . . . .
C22 C 0.49779(19) 0.63088(18) 0.50159(17) 0.0148(5) Uani 1 1 d . . . . .
C30 C 0.5958(2) 0.5304(2) 0.80696(19) 0.0228(6) Uani 1 1 d . . . . .
H30 H 0.6433 0.5863 0.7656 0.027 Uiso 1 1 calc R . . . .
C23 C 0.56032(19) 0.59322(19) 0.58410(17) 0.0164(5) Uani 1 1 d . . . . .
H23 H 0.6399 0.5925 0.5874 0.020 Uiso 1 1 calc R . . . .
C35 C 0.3567(2) 0.8471(2) 0.79336(19) 0.0255(6) Uani 1 1 d . . . . .
H35 H 0.4098 0.9016 0.7607 0.031 Uiso 1 1 calc R . . . .
C48 C 0.2225(3) 0.9785(4) 1.0852(2) 0.0593(11) Uani 1 1 d . . . . .
H48 H 0.1476 1.0047 1.0674 0.071 Uiso 1 1 calc R . . . .
C19 C -0.0640(2) 0.8326(2) 0.79038(19) 0.0249(6) Uani 1 1 d . . . . .
H19 H -0.0729 0.8884 0.8132 0.030 Uiso 1 1 calc R . . . .
C2 C 0.16481(18) 0.52005(19) 0.42233(17) 0.0149(5) Uani 1 1 d . . . . .
C1 C 0.1699(2) 0.5856(2) 0.31460(17) 0.0227(6) Uani 1 1 d . . . . .
H1A H 0.1442 0.6606 0.2997 0.034 Uiso 1 1 calc GR . . . .
H1B H 0.1213 0.5540 0.2827 0.034 Uiso 1 1 calc GR . . . .
H1C H 0.2476 0.5850 0.2907 0.034 Uiso 1 1 calc GR . . . .
C42 C 0.7084(2) 0.8937(2) 0.4221(2) 0.0288(6) Uani 1 1 d . . . . .
H42 H 0.7413 0.9116 0.3591 0.035 Uiso 1 1 calc R . . . .
C12 C 0.19928(19) 0.84294(19) 0.45621(17) 0.0147(5) Uani 1 1 d . . . . .
C11 C 0.2595(2) 0.9101(2) 0.36334(18) 0.0203(6) Uani 1 1 d . . . . .
H11A H 0.3404 0.9066 0.3749 0.030 Uiso 1 1 calc GR . . . .
H11B H 0.2315 0.9858 0.3398 0.030 Uiso 1 1 calc GR . . . .
H11C H 0.2463 0.8820 0.3144 0.030 Uiso 1 1 calc GR . . . .
C46 C 0.3495(6) 0.8351(4) 1.1371(3) 0.0886(19) Uani 1 1 d . . . . .
H46 H 0.3654 0.7600 1.1544 0.106 Uiso 1 1 calc R . . . .
C24 C 0.48343(18) 0.55591(18) 0.66262(17) 0.0142(5) Uani 1 1 d . . . . .
C8 C 0.0868(2) 0.0862(2) 0.8087(2) 0.0264(6) Uani 1 1 d . . . . .
H8A H 0.0754 0.0169 0.8604 0.032 Uiso 1 1 calc R . . . .
C40 C 0.5449(2) 0.8755(2) 0.5248(2) 0.0293(7) Uani 1 1 d . . . . .
H40 H 0.4655 0.8800 0.5324 0.035 Uiso 1 1 calc R . . . .
B1 B 0.2805(2) 0.6532(2) 0.4669(2) 0.0140(6) Uani 1 1 d . . . . .
H1 H 0.3015 0.6897 0.3961 0.017 Uiso 1 1 calc R . . . .
C21 C 0.5361(2) 0.6772(2) 0.39688(18) 0.0206(6) Uani 1 1 d . . . . .
H21A H 0.5166 0.6282 0.3671 0.031 Uiso 1 1 calc GR . . . .
H21B H 0.6178 0.6850 0.3930 0.031 Uiso 1 1 calc GR . . . .
H21C H 0.4991 0.7486 0.3621 0.031 Uiso 1 1 calc GR . . . .
C7 C 0.0175(2) 0.1244(2) 0.7287(2) 0.0262(6) Uani 1 1 d . . . . .
H7 H -0.0414 0.0810 0.7253 0.031 Uiso 1 1 calc R . . . .
C15 C 0.02122(18) 0.76509(19) 0.67719(17) 0.0143(5) Uani 1 1 d . . . . .
C29 C 0.6172(2) 0.4779(2) 0.90568(19) 0.0277(6) Uani 1 1 d . . . . .
H29 H 0.6796 0.4977 0.9315 0.033 Uiso 1 1 calc R . . . .
C39 C 0.6129(2) 0.8430(2) 0.6051(2) 0.0286(6) Uani 1 1 d . . . . .
H39 H 0.5803 0.8258 0.6681 0.034 Uiso 1 1 calc R . . . .
C16 C -0.03864(18) 0.67065(19) 0.72355(17) 0.0165(5) Uani 1 1 d . . . . .
H16 H -0.0307 0.6148 0.7007 0.020 Uiso 1 1 calc R . . . .
C41 C 0.5931(2) 0.9015(2) 0.4333(2) 0.0292(7) Uani 1 1 d . . . . .
H41 H 0.5467 0.9248 0.3780 0.035 Uiso 1 1 calc R . . . .
C20 C 0.0078(2) 0.8468(2) 0.71116(18) 0.0205(6) Uani 1 1 d . . . . .
H20 H 0.0477 0.9121 0.6802 0.025 Uiso 1 1 calc R . . . .
C44 C 0.7282(2) 0.8355(2) 0.5936(2) 0.0275(6) Uani 1 1 d . . . . .
H44 H 0.7749 0.8135 0.6486 0.033 Uiso 1 1 calc R . . . .
C45 C 0.4363(4) 0.9009(7) 1.1358(3) 0.112(3) Uani 1 1 d . . . . .
H45 H 0.5105 0.8726 1.1543 0.135 Uiso 1 1 calc R . . . .
C43 C 0.7756(2) 0.8599(2) 0.5024(2) 0.0284(6) Uani 1 1 d . . . . .
H43 H 0.8548 0.8533 0.4949 0.034 Uiso 1 1 calc R . . . .

loop_
_atom_site_aniso_label
_atom_site_aniso_U_11
_atom_site_aniso_U_22
_atom_site_aniso_U_33
_atom_site_aniso_U_23
_atom_site_aniso_U_13
_atom_site_aniso_U_12
Zn1 0.01270(14) 0.01682(15) 0.01075(15) -0.00635(12) 0.00228(10) -0.00018(11)
O1 0.0239(9) 0.0189(9) 0.0130(9) -0.0093(8) 0.0068(7) -0.0043(7)
O2 0.0436(12) 0.0318(11) 0.0297(12) -0.0205(10) 0.0206(9) -0.0208(9)
N6 0.0133(10) 0.0182(11) 0.0109(10) -0.0075(9) 0.0035(8) -0.0008(8)
N7 0.0132(10) 0.0170(11) 0.0116(10) -0.0050(9) 0.0005(8) -0.0004(8)
N5 0.0148(10) 0.0150(10) 0.0107(10) -0.0060(9) 0.0036(8) -0.0019(8)
N3 0.0121(10) 0.0147(10) 0.0106(10) -0.0052(9) 0.0024(8) -0.0022(8)
N2 0.0136(10) 0.0159(10) 0.0115(10) -0.0057(9) 0.0009(8) 0.0007(8)
N8 0.0161(10) 0.0222(11) 0.0115(10) -0.0084(9) 0.0049(8) -0.0034(9)
N4 0.0116(10) 0.0189(11) 0.0117(10) -0.0075(9) 0.0023(8) -0.0007(8)
N1 0.0153(10) 0.0147(10) 0.0097(10) -0.0040(9) 0.0025(8) 0.0006(8)
C32 0.0127(12) 0.0199(13) 0.0114(12) -0.0055(11) -0.0006(10) 0.0025(10)
C31 0.0150(12) 0.0195(13) 0.0129(13) -0.0073(11) 0.0013(10) 0.0010(10)
N9 0.0280(12) 0.0186(11) 0.0193(12) -0.0097(10) 0.0079(9) -0.0081(9)
C34 0.0224(13) 0.0240(14) 0.0147(13) -0.0063(11) 0.0048(11) -0.0039(11)
C26 0.0171(12) 0.0221(14) 0.0223(14) -0.0097(12) -0.0047(11) 0.0018(10)
C38 0.0148(12) 0.0191(13) 0.0125(13) -0.0053(11) -0.0017(10) -0.0006(10)
C50 0.073(3) 0.123(4) 0.048(3) -0.024(3) 0.013(2) -0.056(3)
C25 0.0135(12) 0.0181(13) 0.0183(13) -0.0100(11) -0.0005(10) 0.0043(10)
C10 0.0166(12) 0.0201(13) 0.0181(13) -0.0112(11) 0.0047(10) -0.0024(10)
C5 0.0128(12) 0.0170(13) 0.0182(13) -0.0094(11) 0.0033(10) 0.0020(10)
C37 0.0201(13) 0.0269(14) 0.0177(14) -0.0111(12) 0.0015(11) -0.0022(11)
C27 0.0254(14) 0.0227(14) 0.0193(14) -0.0024(12) 0.0002(11) 0.0014(11)
C28 0.0242(14) 0.0378(17) 0.0175(14) -0.0097(13) -0.0049(11) 0.0086(12)
C4 0.0095(11) 0.0148(12) 0.0182(13) -0.0089(11) 0.0021(9) 0.0011(9)
C13 0.0179(12) 0.0114(12) 0.0191(13) -0.0059(11) 0.0007(10) 0.0013(10)
C9 0.0254(14) 0.0237(14) 0.0156(14) -0.0069(12) -0.0005(11) 0.0036(11)
C47 0.125(4) 0.073(3) 0.040(2) -0.043(2) 0.029(3) -0.042(3)
C17 0.0163(12) 0.0226(14) 0.0207(14) -0.0052(12) 0.0016(10) 0.0001(10)
C18 0.0212(13) 0.0313(15) 0.0169(14) -0.0095(12) 0.0046(11) 0.0083(11)
C33 0.0134(12) 0.0201(13) 0.0137(13) -0.0061(11) -0.0019(10) -0.0001(10)
C49 0.078(3) 0.042(2) 0.041(2) -0.0186(17) 0.018(2) -0.007(2)
C6 0.0164(12) 0.0218(14) 0.0237(15) -0.0099(12) 0.0009(11) -0.0010(10)
C36 0.0272(14) 0.0215(14) 0.0283(16) -0.0136(12) 0.0002(12) -0.0027(11)
C14 0.0117(11) 0.0187(13) 0.0158(13) -0.0098(11) -0.0018(10) 0.0002(10)
C3 0.0172(12) 0.0179(13) 0.0189(14) -0.0106(11) -0.0016(10) -0.0008(10)
C22 0.0138(12) 0.0134(12) 0.0199(13) -0.0103(11) 0.0054(10) -0.0003(9)
C30 0.0160(13) 0.0279(15) 0.0232(15) -0.0093(12) -0.0002(11) -0.0011(11)
C23 0.0100(11) 0.0171(13) 0.0210(14) -0.0070(11) 0.0020(10) -0.0002(9)
C35 0.0267(14) 0.0230(14) 0.0240(15) -0.0066(12) 0.0044(12) -0.0089(11)
C48 0.063(2) 0.081(3) 0.0241(19) -0.012(2) 0.0093(17) -0.014(2)
C19 0.0285(14) 0.0274(15) 0.0236(15) -0.0161(13) 0.0005(12) 0.0070(12)
C2 0.0127(11) 0.0195(13) 0.0164(13) -0.0115(11) -0.0012(10) 0.0028(10)
C1 0.0319(15) 0.0211(14) 0.0159(14) -0.0084(11) -0.0055(11) 0.0017(11)
C42 0.0321(15) 0.0279(15) 0.0295(16) -0.0154(13) 0.0042(13) -0.0019(12)
C12 0.0139(12) 0.0160(13) 0.0150(13) -0.0068(11) -0.0009(10) -0.0027(10)
C11 0.0201(13) 0.0183(13) 0.0203(14) -0.0061(11) 0.0035(11) -0.0005(10)
C46 0.141(5) 0.054(3) 0.049(3) -0.007(2) 0.056(3) 0.033(3)
C24 0.0135(12) 0.0132(12) 0.0181(13) -0.0089(11) 0.0006(10) 0.0008(9)
C8 0.0276(15) 0.0189(14) 0.0263(16) -0.0032(12) 0.0062(12) -0.0022(11)
C40 0.0236(14) 0.0218(15) 0.0379(18) -0.0081(13) -0.0009(13) 0.0009(11)
B1 0.0149(13) 0.0163(14) 0.0105(14) -0.0055(12) 0.0035(11) -0.0002(11)
C21 0.0183(13) 0.0226(14) 0.0217(14) -0.0102(12) 0.0066(11) -0.0035(10)
C7 0.0198(13) 0.0227(14) 0.0352(17) -0.0108(13) 0.0032(12) -0.0064(11)
C15 0.0117(11) 0.0194(13) 0.0140(13) -0.0094(11) -0.0024(9) 0.0034(10)
C29 0.0188(13) 0.0410(17) 0.0224(15) -0.0119(13) -0.0051(11) -0.0008(12)
C39 0.0301(15) 0.0267(15) 0.0299(16) -0.0129(13) 0.0037(13) -0.0008(12)
C16 0.0144(12) 0.0201(13) 0.0168(13) -0.0098(11) -0.0002(10) 0.0024(10)
C41 0.0302(15) 0.0255(15) 0.0305(17) -0.0094(13) -0.0064(13) -0.0021(12)
C20 0.0220(13) 0.0209(14) 0.0204(14) -0.0106(12) 0.0022(11) 0.0015(11)
C44 0.0291(15) 0.0248(15) 0.0317(16) -0.0147(13) -0.0084(12) 0.0056(12)
C45 0.048(3) 0.206(7) 0.027(2) 0.002(3) 0.017(2) 0.045(4)
C43 0.0220(14) 0.0290(15) 0.0382(18) -0.0186(14) 0.0007(13) 0.0046(12)

loop_
_atom_type_symbol
_atom_type_description
_atom_type_scat_dispersion_real
_atom_type_scat_dispersion_imag
_atom_type_scat_source
C C 0.0033 0.0016 'International Tables Vol C Tables 4.2.6.8 and 6.1.1.4'
H H 0.0000 0.0000 'International Tables Vol C Tables 4.2.6.8 and 6.1.1.4'
B B 0.0013 0.0007 'International Tables Vol C Tables 4.2.6.8 and 6.1.1.4'
N N 0.0061 0.0033 'International Tables Vol C Tables 4.2.6.8 and 6.1.1.4'
O O 0.0106 0.0060 'International Tables Vol C Tables 4.2.6.8 and 6.1.1.4'
Zn Zn 0.2839 1.4301 'International Tables Vol C Tables 4.2.6.8 and 6.1.1.4'

loop_
_geom_angle_atom_site_label_1
_geom_angle_atom_site_label_2
_geom_angle_atom_site_label_3
_geom_angle
_geom_angle_site_symmetry_1
_geom_angle_site_symmetry_3
_geom_angle_publ_flag
O1 Zn1 N6 140.80(7) . . ?
O1 Zn1 N7 79.66(7) . . ?
O1 Zn1 N2 93.89(7) . . ?
O1 Zn1 N4 122.45(7) . . ?
N6 Zn1 N7 98.37(7) . . ?
N6 Zn1 N2 85.90(7) . . ?
N6 Zn1 N4 96.74(7) . . ?
N7 Zn1 N2 173.45(7) . . ?
N4 Zn1 N7 94.37(7) . . ?
N4 Zn1 N2 90.04(7) . . ?
C31 O1 Zn1 114.94(14) . . ?
N9 O2 H2 109.5 . . ?
N5 N6 Zn1 114.44(13) . . ?
C24 N6 Zn1 138.64(16) . . ?
C24 N6 N5 106.91(18) . . ?
C32 N7 Zn1 109.26(15) . . ?
C32 N7 C33 105.60(19) . . ?
C33 N7 Zn1 141.12(15) . . ?
N6 N5 B1 119.83(18) . . ?
C22 N5 N6 109.36(18) . . ?
C22 N5 B1 130.6(2) . . ?
N4 N3 B1 119.27(18) . . ?
C12 N3 N4 110.06(18) . . ?
C12 N3 B1 130.61(19) . . ?
N1 N2 Zn1 109.90(13) . . ?
C4 N2 Zn1 139.96(16) . . ?
C4 N2 N1 106.43(18) . . ?
C32 N8 H8 126.6 . . ?
C32 N8 C38 106.75(19) . . ?
C38 N8 H8 126.6 . . ?
N3 N4 Zn1 111.30(13) . . ?
C14 N4 Zn1 133.57(16) . . ?
C14 N4 N3 106.50(18) . . ?
N2 N1 B1 120.20(18) . . ?
C2 N1 N2 110.13(18) . . ?
C2 N1 B1 129.5(2) . . ?
N7 C32 N8 113.1(2) . . ?
N7 C32 C31 117.5(2) . . ?
N8 C32 C31 129.3(2) . . ?
O1 C31 C32 116.0(2) . . ?
N9 C31 O1 124.4(2) . . ?
N9 C31 C32 119.7(2) . . ?
C31 N9 O2 110.82(19) . . ?
C33 C34 H34 121.1 . . ?
C35 C34 H34 121.1 . . ?
C35 C34 C33 117.7(2) . . ?
C25 C26 H26 119.7 . . ?
C27 C26 H26 119.7 . . ?
C27 C26 C25 120.5(2) . . ?
N8 C38 C33 105.6(2) . . ?
C37 C38 N8 132.1(2) . . ?
C37 C38 C33 122.3(2) . . ?
C49 C50 H50 120.7 . . ?
C49 C50 C45 118.6(4) . . ?
C45 C50 H50 120.7 . . ?
C26 C25 C30 118.7(2) . . ?
C26 C25 C24 121.0(2) . . ?
C30 C25 C24 120.3(2) . . ?
C5 C10 H10 119.5 . . ?
C9 C10 H10 119.5 . . ?
C9 C10 C5 121.1(2) . . ?
C10 C5 C4 122.0(2) . . ?
C10 C5 C6 118.1(2) . . ?
C6 C5 C4 119.7(2) . . ?
C38 C37 H37 121.7 . . ?
C36 C37 C38 116.7(2) . . ?
C36 C37 H37 121.7 . . ?
C26 C27 H27 119.8 . . ?
C28 C27 C26 120.4(2) . . ?
C28 C27 H27 119.8 . . ?
C27 C28 H28 120.2 . . ?
C27 C28 C29 119.6(2) . . ?
C29 C28 H28 120.2 . . ?
N2 C4 C5 122.9(2) . . ?
N2 C4 C3 109.6(2) . . ?
C3 C4 C5 127.2(2) . . ?
C14 C13 H13 126.9 . . ?
C12 C13 H13 126.9 . . ?
C12 C13 C14 106.2(2) . . ?
C10 C9 H9 119.9 . . ?
C10 C9 C8 120.3(2) . . ?
C8 C9 H9 119.9 . . ?
C48 C47 H47 119.7 . . ?
C46 C47 H47 119.7 . . ?
C46 C47 C48 120.6(4) . . ?
C18 C17 H17 120.1 . . ?
C18 C17 C16 119.9(2) . . ?
C16 C17 H17 120.1 . . ?
C17 C18 H18 120.1 . . ?
C17 C18 C19 119.8(2) . . ?
C19 C18 H18 120.1 . . ?
N7 C33 C34 130.8(2) . . ?
N7 C33 C38 109.0(2) . . ?
C34 C33 C38 120.2(2) . . ?
C50 C49 H49 119.5 . . ?
C48 C49 C50 121.0(4) . . ?
C48 C49 H49 119.5 . . ?
C5 C6 H6 119.5 . . ?
C7 C6 C5 120.9(2) . . ?
C7 C6 H6 119.5 . . ?
C37 C36 H36 119.1 . . ?
C37 C36 C35 121.8(2) . . ?
C35 C36 H36 119.1 . . ?
N4 C14 C13 109.6(2) . . ?
N4 C14 C15 120.9(2) . . ?
C13 C14 C15 129.5(2) . . ?
C4 C3 H3 126.8 . . ?
C2 C3 C4 106.5(2) . . ?
C2 C3 H3 126.8 . . ?
N5 C22 C23 108.2(2) . . ?
N5 C22 C21 122.4(2) . . ?
C23 C22 C21 129.3(2) . . ?
C25 C30 H30 119.8 . . ?
C29 C30 C25 120.4(2) . . ?
C29 C30 H30 119.8 . . ?
C22 C23 H23 126.9 . . ?
C22 C23 C24 106.2(2) . . ?
C24 C23 H23 126.9 . . ?
C34 C35 C36 121.2(2) . . ?
C34 C35 H35 119.4 . . ?
C36 C35 H35 119.4 . . ?
C47 C48 C49 122.0(4) . . ?
C47 C48 H48 119.0 . . ?
C49 C48 H48 119.0 . . ?
C18 C19 H19 119.8 . . ?
C18 C19 C20 120.5(2) . . ?
C20 C19 H19 119.8 . . ?
N1 C2 C3 107.3(2) . . ?
N1 C2 C1 122.9(2) . . ?
C3 C2 C1 129.8(2) . . ?
C2 C1 H1A 109.5 . . ?
C2 C1 H1B 109.5 . . ?
C2 C1 H1C 109.5 . . ?
H1A C1 H1B 109.5 . . ?
H1A C1 H1C 109.5 . . ?
H1B C1 H1C 109.5 . . ?
C41 C42 H42 120.1 . . ?
C43 C42 H42 120.1 . . ?
C43 C42 C41 119.8(3) . . ?
N3 C12 C13 107.7(2) . . ?
N3 C12 C11 122.4(2) . . ?
C13 C12 C11 129.9(2) . . ?
C12 C11 H11A 109.5 . . ?
C12 C11 H11B 109.5 . . ?
C12 C11 H11C 109.5 . . ?
H11A C11 H11B 109.5 . . ?
H11A C11 H11C 109.5 . . ?
H11B C11 H11C 109.5 . . ?
C47 C46 H46 118.9 . . ?
C47 C46 C45 122.1(4) . . ?
C45 C46 H46 118.9 . . ?
N6 C24 C25 121.2(2) . . ?
N6 C24 C23 109.4(2) . . ?
C23 C24 C25 129.4(2) . . ?
C9 C8 H8A 120.2 . . ?
C9 C8 C7 119.6(2) . . ?
C7 C8 H8A 120.2 . . ?
C39 C40 H40 120.1 . . ?
C41 C40 H40 120.1 . . ?
C41 C40 C39 119.7(3) . . ?
N5 B1 N3 108.38(19) . . ?
N5 B1 H1 110.0 . . ?
N3 B1 H1 110.0 . . ?
N1 B1 N5 109.54(19) . . ?
N1 B1 N3 108.85(18) . . ?
N1 B1 H1 110.0 . . ?
C22 C21 H21A 109.5 . . ?
C22 C21 H21B 109.5 . . ?
C22 C21 H21C 109.5 . . ?
H21A C21 H21B 109.5 . . ?
H21A C21 H21C 109.5 . . ?
H21B C21 H21C 109.5 . . ?
C6 C7 C8 120.1(2) . . ?
C6 C7 H7 120.0 . . ?
C8 C7 H7 120.0 . . ?
C16 C15 C14 120.9(2) . . ?
C16 C15 C20 118.7(2) . . ?
C20 C15 C14 120.3(2) . . ?
C28 C29 C30 120.4(2) . . ?
C28 C29 H29 119.8 . . ?
C30 C29 H29 119.8 . . ?
C40 C39 H39 120.1 . . ?
C44 C39 C40 119.8(3) . . ?
C44 C39 H39 120.1 . . ?
C17 C16 C15 121.1(2) . . ?
C17 C16 H16 119.5 . . ?
C15 C16 H16 119.5 . . ?
C42 C41 C40 120.3(3) . . ?
C42 C41 H41 119.9 . . ?
C40 C41 H41 119.9 . . ?
C19 C20 C15 120.1(2) . . ?
C19 C20 H20 120.0 . . ?
C15 C20 H20 120.0 . . ?
C39 C44 H44 119.9 . . ?
C43 C44 C39 120.2(3) . . ?
C43 C44 H44 119.9 . . ?
C50 C45 H45 122.2 . . ?
C46 C45 C50 115.7(4) . . ?
C46 C45 H45 122.2 . . ?
C42 C43 C44 120.2(2) . . ?
C42 C43 H43 119.9 . . ?
C44 C43 H43 119.9 . . ?

loop_
_geom_bond_atom_site_label_1
_geom_bond_atom_site_label_2
_geom_bond_distance
_geom_bond_site_symmetry_2
_geom_bond_publ_flag
Zn1 O1 2.0087(16) . ?
Zn1 N6 2.0450(18) . ?
Zn1 N7 2.1234(19) . ?
Zn1 N2 2.1516(19) . ?
Zn1 N4 2.0782(19) . ?
O1 C31 1.304(3) . ?
O2 H2 0.8400 . ?
O2 N9 1.425(3) . ?
N6 N5 1.374(3) . ?
N6 C24 1.341(3) . ?
N7 C32 1.318(3) . ?
N7 C33 1.387(3) . ?
N5 C22 1.353(3) . ?
N5 B1 1.547(3) . ?
N3 N4 1.375(3) . ?
N3 C12 1.350(3) . ?
N3 B1 1.555(3) . ?
N2 N1 1.374(3) . ?
N2 C4 1.343(3) . ?
N8 H8 0.8800 . ?
N8 C32 1.351(3) . ?
N8 C38 1.388(3) . ?
N4 C14 1.347(3) . ?
N1 C2 1.354(3) . ?
N1 B1 1.546(3) . ?
C32 C31 1.465(3) . ?
C31 N9 1.291(3) . ?
C34 H34 0.9500 . ?
C34 C33 1.393(3) . ?
C34 C35 1.378(4) . ?
C26 H26 0.9500 . ?
C26 C25 1.392(3) . ?
C26 C27 1.388(3) . ?
C38 C37 1.384(3) . ?
C38 C33 1.405(3) . ?
C50 H50 0.9500 . ?
C50 C49 1.345(6) . ?
C50 C45 1.441(8) . ?
C25 C30 1.397(3) . ?
C25 C24 1.473(3) . ?
C10 H10 0.9500 . ?
C10 C5 1.392(3) . ?
C10 C9 1.382(3) . ?
C5 C4 1.469(3) . ?
C5 C6 1.397(3) . ?
C37 H37 0.9500 . ?
C37 C36 1.380(3) . ?
C27 H27 0.9500 . ?
C27 C28 1.379(4) . ?
C28 H28 0.9500 . ?
C28 C29 1.384(4) . ?
C4 C3 1.394(3) . ?
C13 H13 0.9500 . ?
C13 C14 1.396(3) . ?
C13 C12 1.381(3) . ?
C9 H9 0.9500 . ?
C9 C8 1.382(4) . ?
C47 H47 0.9500 . ?
C47 C48 1.320(6) . ?
C47 C46 1.310(7) . ?
C17 H17 0.9500 . ?
C17 C18 1.383(4) . ?
C17 C16 1.388(3) . ?
C18 H18 0.9500 . ?
C18 C19 1.384(4) . ?
C49 H49 0.9500 . ?
C49 C48 1.324(5) . ?
C6 H6 0.9500 . ?
C6 C7 1.383(3) . ?
C36 H36 0.9500 . ?
C36 C35 1.406(4) . ?
C14 C15 1.474(3) . ?
C3 H3 0.9500 . ?
C3 C2 1.377(3) . ?
C22 C23 1.368(3) . ?
C22 C21 1.498(3) . ?
C30 H30 0.9500 . ?
C30 C29 1.386(4) . ?
C23 H23 0.9500 . ?
C23 C24 1.399(3) . ?
C35 H35 0.9500 . ?
C48 H48 0.9500 . ?
C19 H19 0.9500 . ?
C19 C20 1.393(3) . ?
C2 C1 1.494(3) . ?
C1 H1A 0.9800 . ?
C1 H1B 0.9800 . ?
C1 H1C 0.9800 . ?
C42 H42 0.9500 . ?
C42 C41 1.381(4) . ?
C42 C43 1.376(4) . ?
C12 C11 1.493(3) . ?
C11 H11A 0.9800 . ?
C11 H11B 0.9800 . ?
C11 H11C 0.9800 . ?
C46 H46 0.9500 . ?
C46 C45 1.387(8) . ?
C8 H8A 0.9500 . ?
C8 C7 1.386(4) . ?
C40 H40 0.9500 . ?
C40 C39 1.384(4) . ?
C40 C41 1.382(4) . ?
B1 H1 1.0000 . ?
C21 H21A 0.9800 . ?
C21 H21B 0.9800 . ?
C21 H21C 0.9800 . ?
C7 H7 0.9500 . ?
C15 C16 1.390(3) . ?
C15 C20 1.397(3) . ?
C29 H29 0.9500 . ?
C39 H39 0.9500 . ?
C39 C44 1.381(4) . ?
C16 H16 0.9500 . ?
C41 H41 0.9500 . ?
C20 H20 0.9500 . ?
C44 H44 0.9500 . ?
C44 C43 1.378(4) . ?
C45 H45 0.9500 . ?
C43 H43 0.9500 . ?
